data_7231356
loop_
_publ_author_name
'Deng, Shu-Qi'
'Mo, Xiao-Jing'
'Feng, Yin'
'Cai, Song-Liang'
'Zhang, Wei-Guang'
'Zheng, Sheng-Run'

_publ_section_title
;
 Construction of d10 metal coordination polymers based on in situ formed
 3,5-di(1H-1,2,4-triazol-1-yl)benzoic acid from different precursors:
 influence of in situ hydrolysis reactions on assembly process
;
_journal_issue 37
_journal_name_full CrystEngComm
_journal_page_first 5531
_journal_paper_doi 10.1039/C8CE01233D
_journal_volume 20
_journal_year 2018
_chemical_formula_sum 'C22 H14 Cd N12 O4'
_chemical_formula_weight 622.85
_space_group_crystal_system monoclinic
_space_group_IT_number 14
_space_group_name_Hall '-P 2ybc'
_space_group_name_H-M_alt 'P 1 21/c 1'
_symmetry_space_group_name_Hall '-P 2ybc'
_symmetry_space_group_name_H-M 'P 1 21/c 1'
_atom_sites_solution_hydrogens geom
_audit_creation_method SHELXL-2014/7
_audit_update_record
;
2018-07-23 deposited with the CCDC.
2018-08-13 downloaded from the CCDC.
;
_cell_angle_alpha 90
_cell_angle_beta 101.254(13)
_cell_angle_gamma 90
_cell_formula_units_Z 2
_cell_length_a 9.174(8)
_cell_length_b 11.395(9)
_cell_length_c 10.554(8)
_cell_measurement_reflns_used 1239
_cell_measurement_temperature 296(2)
_cell_measurement_theta_max 22.312
_cell_measurement_theta_min 3.844
_cell_volume 1082.1(15)
_computing_structure_refinement 'SHELXL-2014/7 (Sheldrick, 2014)'
_diffrn_ambient_temperature 296(2)
_diffrn_measured_fraction_theta_full 0.997
_diffrn_measured_fraction_theta_max 0.994
_diffrn_measurement_device_type 'Bruker APEX-II CCD'
_diffrn_measurement_method '\f and \w scans'
_diffrn_radiation_type MoK\a
_diffrn_radiation_wavelength 0.71073
_diffrn_reflns_av_R_equivalents 0.0233
_diffrn_reflns_av_unetI/netI 0.0278
_diffrn_reflns_Laue_measured_fraction_full 0.997
_diffrn_reflns_Laue_measured_fraction_max 0.994
_diffrn_reflns_limit_h_max 11
_diffrn_reflns_limit_h_min -10
_diffrn_reflns_limit_k_max 13
_diffrn_reflns_limit_k_min -14
_diffrn_reflns_limit_l_max 8
_diffrn_reflns_limit_l_min -12
_diffrn_reflns_number 5676
_diffrn_reflns_point_group_measured_fraction_full 0.997
_diffrn_reflns_point_group_measured_fraction_max 0.994
_diffrn_reflns_theta_full 25.242
_diffrn_reflns_theta_max 25.993
_diffrn_reflns_theta_min 2.264
_exptl_absorpt_coefficient_mu 1.073
_exptl_crystal_colour colorless
_exptl_crystal_density_diffrn 1.912
_exptl_crystal_description block
_exptl_crystal_F_000 620
_exptl_crystal_size_max 0.200
_exptl_crystal_size_mid 0.180
_exptl_crystal_size_min 0.160
_refine_diff_density_max 0.790
_refine_diff_density_min -0.467
_refine_diff_density_rms 0.077
_refine_ls_extinction_method none
_refine_ls_goodness_of_fit_ref 1.062
_refine_ls_hydrogen_treatment constr
_refine_ls_matrix_type full
_refine_ls_number_parameters 187
_refine_ls_number_reflns 2106
_refine_ls_number_restraints 18
_refine_ls_restrained_S_all 1.093
_refine_ls_R_factor_all 0.0363
_refine_ls_R_factor_gt 0.0291
_refine_ls_shift/su_max 0.000
_refine_ls_shift/su_mean 0.000
_refine_ls_structure_factor_coef Fsqd
_refine_ls_weighting_details 'w=1/[\s^2^(Fo^2^)+(0.0432P)^2^+0.8227P] where P=(Fo^2^+2Fc^2^)/3'
_refine_ls_weighting_scheme calc
_refine_ls_wR_factor_gt 0.0768
_refine_ls_wR_factor_ref 0.0817
_reflns_Friedel_coverage 0.000
_reflns_number_gt 1733
_reflns_number_total 2106
_reflns_threshold_expression 'I > 2\s(I)'
_cod_data_source_file c8ce01233d2.cif
_cod_data_source_block 2Cd
_cod_depositor_comments 'Adding full bibliography for 7231353--7231359.cif.'
_cod_database_code 7231356
_shelx_shelxl_version_number 2014/7
_shelx_space_group_comment
;
The symmetry employed for this shelxl refinement is uniquely defined
by the following loop, which should always be used as a source of
symmetry information in preference to the above space-group names.
They are only intended as comments.
;
_shelx_estimated_absorpt_t_min 0.814
_shelx_estimated_absorpt_t_max 0.847

loop_
_space_group_symop_operation_xyz
'x, y, z'
'-x, y+1/2, -z+1/2'
'-x, -y, -z'
'x, -y-1/2, z-1/2'

loop_
_atom_site_label
_atom_site_type_symbol
_atom_site_fract_x
_atom_site_fract_y
_atom_site_fract_z
_atom_site_U_iso_or_equiv
_atom_site_adp_type
_atom_site_occupancy
_atom_site_site_symmetry_order
_atom_site_calc_flag
_atom_site_refinement_flags_posn
_atom_site_refinement_flags_adp
_atom_site_refinement_flags_occupancy
_atom_site_disorder_assembly
_atom_site_disorder_group
Cd1 Cd 0.5000 0.5000 0.0000 0.02591(13) Uani 1 2 d S . P . .
N4 N 1.1666(3) 0.7117(2) 0.4662(2) 0.0297(6) Uani 1 1 d . . . . .
C3 C 0.8521(3) 0.6202(3) 0.6126(3) 0.0273(6) Uani 1 1 d . . . . .
N6 N 1.3680(3) 0.8178(3) 0.4887(3) 0.0398(7) Uani 1 1 d . . . . .
C6 C 0.9253(3) 0.6312(3) 0.3707(3) 0.0278(6) Uani 1 1 d . . . . .
H6A H 0.9504 0.6356 0.2896 0.033 Uiso 1 1 calc R U . . .
C5 C 1.0256(3) 0.6655(3) 0.4799(3) 0.0278(7) Uani 1 1 d . . . . .
C7 C 0.7866(3) 0.5903(3) 0.3840(3) 0.0303(7) Uani 1 1 d . . . . .
N3 N 0.8132(3) 0.6084(2) 0.7364(2) 0.0281(6) Uani 1 1 d . . . . .
N1 N 0.6849(3) 0.5846(3) 0.8883(2) 0.0380(7) Uani 1 1 d . . . . .
C8 C 0.7499(3) 0.5857(3) 0.5050(3) 0.0332(7) Uani 1 1 d . . . . .
H8A H 0.6564 0.5594 0.5139 0.040 Uiso 1 1 calc R U . . .
N2 N 0.9157(3) 0.5840(3) 0.8452(2) 0.0358(6) Uani 1 1 d . . . . .
C2 C 0.6777(4) 0.6084(3) 0.7653(3) 0.0371(8) Uani 1 1 d . . . . .
H2A H 0.5901 0.6231 0.7064 0.045 Uiso 1 1 calc R U . . .
C1 C 0.8325(4) 0.5711(3) 0.9327(3) 0.0366(8) Uani 1 1 d . . . . .
H1A H 0.8723 0.5540 1.0186 0.044 Uiso 1 1 calc R U . . .
C4 C 0.9911(3) 0.6599(3) 0.6021(3) 0.0289(7) Uani 1 1 d . . . . .
H4A H 1.0598 0.6824 0.6749 0.035 Uiso 1 1 calc R U . . .
N5 N 1.2344(3) 0.6782(3) 0.3671(3) 0.0394(7) Uani 1 1 d . . . . .
C9 C 1.2484(4) 0.7939(3) 0.5363(3) 0.0354(7) Uani 1 1 d . . . . .
H9A H 1.2247 0.8296 0.6089 0.043 Uiso 1 1 calc R U . . .
C10 C 1.3539(4) 0.7439(3) 0.3866(3) 0.0425(8) Uani 1 1 d . . . . .
H10A H 1.4241 0.7401 0.3339 0.051 Uiso 1 1 calc R U . . .
O2 O 0.6775(4) 0.5697(4) 0.1649(3) 0.0805(11) Uani 1 1 d . . . . .
C11 C 0.6787(4) 0.5410(5) 0.2705(4) 0.0591(12) Uani 1 1 d . . . . .
O1 O 0.5328(10) 0.5677(12) 0.2741(9) 0.137(3) Uani 0.5 1 d . U P A 1
O1' O 0.6293(5) 0.4333(4) 0.2985(4) 0.0381(11) Uani 0.5 1 d . U P A 2

loop_
_atom_site_aniso_label
_atom_site_aniso_U_11
_atom_site_aniso_U_22
_atom_site_aniso_U_33
_atom_site_aniso_U_23
_atom_site_aniso_U_13
_atom_site_aniso_U_12
Cd1 0.02081(18) 0.0326(2) 0.02448(19) -0.00055(12) 0.00483(12) 0.00302(12)
N4 0.0278(13) 0.0354(14) 0.0271(13) 0.0021(11) 0.0079(10) -0.0064(11)
C3 0.0297(16) 0.0284(15) 0.0244(15) -0.0012(12) 0.0069(12) 0.0005(12)
N6 0.0341(15) 0.0464(17) 0.0394(16) -0.0012(13) 0.0086(12) -0.0144(13)
C6 0.0307(16) 0.0304(15) 0.0229(15) 0.0020(12) 0.0070(12) 0.0002(13)
C5 0.0236(15) 0.0281(16) 0.0320(17) 0.0022(12) 0.0061(12) -0.0031(12)
C7 0.0275(16) 0.0370(17) 0.0266(16) -0.0037(13) 0.0053(12) -0.0038(13)
N3 0.0272(13) 0.0344(14) 0.0235(13) -0.0001(11) 0.0074(10) -0.0022(11)
N1 0.0325(15) 0.0573(18) 0.0258(14) -0.0002(13) 0.0093(11) -0.0057(13)
C8 0.0262(16) 0.0446(18) 0.0302(16) -0.0049(14) 0.0088(12) -0.0075(14)
N2 0.0314(15) 0.0464(16) 0.0288(14) 0.0007(12) 0.0039(11) -0.0043(12)
C2 0.0281(17) 0.057(2) 0.0275(17) 0.0021(15) 0.0085(13) 0.0007(15)
C1 0.0342(17) 0.050(2) 0.0249(16) 0.0012(15) 0.0050(13) -0.0078(15)
C4 0.0271(16) 0.0326(16) 0.0268(16) -0.0020(13) 0.0044(12) -0.0038(13)
N5 0.0372(16) 0.0470(17) 0.0385(16) -0.0070(13) 0.0182(12) -0.0123(13)
C9 0.0375(18) 0.0372(17) 0.0314(17) -0.0010(14) 0.0061(14) -0.0093(14)
C10 0.0348(19) 0.053(2) 0.044(2) -0.0029(17) 0.0184(15) -0.0102(16)
O2 0.077(2) 0.128(3) 0.0288(16) 0.0046(17) -0.0073(14) -0.041(2)
C11 0.032(2) 0.116(4) 0.031(2) -0.024(2) 0.0101(16) -0.023(2)
O1 0.079(5) 0.225(9) 0.100(6) -0.047(7) 0.002(5) -0.033(6)
O1' 0.034(2) 0.044(3) 0.034(2) -0.009(2) 0.0014(19) -0.028(2)

loop_
_atom_type_symbol
_atom_type_description
_atom_type_scat_dispersion_real
_atom_type_scat_dispersion_imag
_atom_type_scat_source
C C 0.0033 0.0016 'International Tables Vol C Tables 4.2.6.8 and 6.1.1.4'
H H 0.0000 0.0000 'International Tables Vol C Tables 4.2.6.8 and 6.1.1.4'
N N 0.0061 0.0033 'International Tables Vol C Tables 4.2.6.8 and 6.1.1.4'
O O 0.0106 0.0060 'International Tables Vol C Tables 4.2.6.8 and 6.1.1.4'
Cd Cd -0.8075 1.2024 'International Tables Vol C Tables 4.2.6.8 and 6.1.1.4'

loop_
_geom_angle_atom_site_label_1
_geom_angle_atom_site_label_2
_geom_angle_atom_site_label_3
_geom_angle
_geom_angle_site_symmetry_1
_geom_angle_site_symmetry_3
O2 Cd1 O2 180.0 . 3_665
O2 Cd1 N6 89.16(14) . 2_745
O2 Cd1 N6 90.84(14) 3_665 2_745
O2 Cd1 N6 90.84(14) . 4_475
O2 Cd1 N6 89.16(14) 3_665 4_475
N6 Cd1 N6 180.0 2_745 4_475
O2 Cd1 N1 76.78(12) . 1_554
O2 Cd1 N1 103.22(12) 3_665 1_554
N6 Cd1 N1 88.54(11) 2_745 1_554
N6 Cd1 N1 91.46(11) 4_475 1_554
O2 Cd1 N1 103.22(12) . 3_666
O2 Cd1 N1 76.78(12) 3_665 3_666
N6 Cd1 N1 91.46(11) 2_745 3_666
N6 Cd1 N1 88.54(11) 4_475 3_666
N1 Cd1 N1 180.0 1_554 3_666
C9 N4 N5 109.2(3) . .
C9 N4 C5 128.8(3) . .
N5 N4 C5 121.9(3) . .
C8 C3 C4 121.2(3) . .
C8 C3 N3 118.4(3) . .
C4 C3 N3 120.4(3) . .
C9 N6 C10 102.6(3) . .
C9 N6 Cd1 127.5(2) . 2_755
C10 N6 Cd1 123.2(2) . 2_755
C7 C6 C5 119.0(3) . .
C7 C6 H6A 120.5 . .
C5 C6 H6A 120.5 . .
C4 C5 C6 121.7(3) . .
C4 C5 N4 119.1(3) . .
C6 C5 N4 119.2(3) . .
C8 C7 C6 119.9(3) . .
C8 C7 C11 118.7(3) . .
C6 C7 C11 121.2(3) . .
C2 N3 N2 109.1(2) . .
C2 N3 C3 128.2(3) . .
N2 N3 C3 122.4(2) . .
C2 N1 C1 102.6(3) . .
C2 N1 Cd1 130.6(2) . 1_556
C1 N1 Cd1 122.0(2) . 1_556
C7 C8 C3 120.0(3) . .
C7 C8 H8A 120.0 . .
C3 C8 H8A 120.0 . .
C1 N2 N3 102.4(3) . .
N1 C2 N3 110.8(3) . .
N1 C2 H2A 124.6 . .
N3 C2 H2A 124.6 . .
N2 C1 N1 115.0(3) . .
N2 C1 H1A 122.5 . .
N1 C1 H1A 122.5 . .
C5 C4 C3 118.2(3) . .
C5 C4 H4A 120.9 . .
C3 C4 H4A 120.9 . .
C10 N5 N4 102.2(3) . .
N6 C9 N4 110.7(3) . .
N6 C9 H9A 124.6 . .
N4 C9 H9A 124.6 . .
N5 C10 N6 115.3(3) . .
N5 C10 H10A 122.4 . .
N6 C10 H10A 122.4 . .
C11 O2 Cd1 120.4(3) . .
O2 C11 O1 97.9(6) . .
O2 C11 O1' 121.5(4) . .
O2 C11 C7 122.8(4) . .
O1 C11 C7 112.7(5) . .
O1' C11 C7 111.0(4) . .

loop_
_geom_bond_atom_site_label_1
_geom_bond_atom_site_label_2
_geom_bond_distance
_geom_bond_site_symmetry_2
Cd1 O2 2.282(3) .
Cd1 O2 2.282(3) 3_665
Cd1 N6 2.395(3) 2_745
Cd1 N6 2.395(3) 4_475
Cd1 N1 2.444(3) 1_554
Cd1 N1 2.444(3) 3_666
N4 C9 1.331(4) .
N4 N5 1.372(4) .
N4 C5 1.430(4) .
C3 C8 1.381(4) .
C3 C4 1.378(4) .
C3 N3 1.427(4) .
N6 C9 1.321(4) .
N6 C10 1.354(4) .
N6 Cd1 2.395(3) 2_755
C6 C7 1.388(4) .
C6 C5 1.383(4) .
C6 H6A 0.9300 .
C5 C4 1.388(4) .
C7 C8 1.384(4) .
C7 C11 1.506(5) .
N3 C2 1.336(4) .
N3 N2 1.363(3) .
N1 C2 1.315(4) .
N1 C1 1.353(4) .
N1 Cd1 2.444(3) 1_556
C8 H8A 0.9300 .
N2 C1 1.316(4) .
C2 H2A 0.9300 .
C1 H1A 0.9300 .
C4 H4A 0.9300 .
N5 C10 1.310(4) .
C9 H9A 0.9300 .
C10 H10A 0.9300 .
O2 C11 1.159(5) .
C11 O1 1.381(10) .
C11 O1' 1.361(7) .
